data_7040923
loop_
_publ_author_name
'Xu, Lei'
'Zhai, Meng-Ke'
'Wang, Fei'
'Sun, Lin'
'Du, Hong-Bin'

_publ_section_title
;
 A series of robust metal-porphyrinic frameworks based on rare earth
 clusters and their application in N-H carbene insertion.
;
_journal_issue 43
_journal_name_full 'Dalton transactions (Cambridge, England : 2003)'
_journal_page_first 17108
_journal_page_last 17112
_journal_paper_doi 10.1039/c6dt03678c
_journal_volume 45
_journal_year 2016
_chemical_formula_sum 'C144 H97 Dy9 N12 O41'
_chemical_formula_weight 4113.84
_chemical_name_systematic
; 
 ? 
;
_space_group_IT_number 191
_symmetry_cell_setting hexagonal
_symmetry_space_group_name_Hall '-P 6 2'
_symmetry_space_group_name_H-M 'P 6/m m m'
_atom_sites_solution_hydrogens geom
_atom_sites_solution_primary direct
_atom_sites_solution_secondary difmap
_audit_creation_method SHELXL-97
_audit_update_record
;
2016-09-18 deposited with the CCDC.
2016-10-14 downloaded from the CCDC.
;
_cell_angle_alpha 90.00
_cell_angle_beta 90.00
_cell_angle_gamma 120.00
_cell_formula_units_Z 1
_cell_length_a 22.7374(5)
_cell_length_b 22.7374(5)
_cell_length_c 17.8238(8)
_cell_measurement_reflns_used 9831
_cell_measurement_temperature 123
_cell_measurement_theta_max 27.473
_cell_measurement_theta_min 2.362
_cell_volume 7980.2(4)
_computing_cell_refinement 'Bruker SMART'
_computing_data_collection 'Bruker SMART'
_computing_data_reduction 'Bruker SAINT'
_computing_molecular_graphics 'Bruker SHELXTL'
_computing_publication_material 'Bruker SHELXTL'
_computing_structure_refinement 'SHELXL-97 (Sheldrick, 1997)'
_computing_structure_solution 'SHELXS-97 (Sheldrick, 1990)'
_diffrn_ambient_temperature 123
_diffrn_measured_fraction_theta_full 0.990
_diffrn_measured_fraction_theta_max 0.990
_diffrn_measurement_device_type 'CCD area detector'
_diffrn_measurement_method 'phi and omega scans'
_diffrn_radiation_monochromator graphite
_diffrn_radiation_source 'fine-focus sealed tube'
_diffrn_radiation_type MoK\a
_diffrn_radiation_wavelength 0.71073
_diffrn_reflns_av_R_equivalents 0.0510
_diffrn_reflns_av_sigmaI/netI 0.0177
_diffrn_reflns_limit_h_max 27
_diffrn_reflns_limit_h_min -24
_diffrn_reflns_limit_k_max 27
_diffrn_reflns_limit_k_min -27
_diffrn_reflns_limit_l_max 21
_diffrn_reflns_limit_l_min -21
_diffrn_reflns_number 55056
_diffrn_reflns_theta_full 25.05
_diffrn_reflns_theta_max 25.05
_diffrn_reflns_theta_min 2.12
_exptl_absorpt_coefficient_mu 2.116
_exptl_absorpt_correction_T_max 0.5081
_exptl_absorpt_correction_T_min 0.4848
_exptl_absorpt_correction_type multi-scan
_exptl_absorpt_process_details sadabs
_exptl_crystal_colour dark-purple
_exptl_crystal_density_diffrn 0.856
_exptl_crystal_density_method 'not measured'
_exptl_crystal_description Hexagonal
_exptl_crystal_F_000 1967
_exptl_crystal_size_max 0.40
_exptl_crystal_size_mid 0.38
_exptl_crystal_size_min 0.37
_platon_squeeze_details
;
;
_refine_diff_density_max 2.752
_refine_diff_density_min -6.600
_refine_diff_density_rms 0.246
_refine_ls_extinction_coef 0.011(3)
_refine_ls_extinction_expression Fc^*^=kFc[1+0.001xFc^2^\l^3^/sin(2\q)]^-1/4^
_refine_ls_extinction_method SHELXL
_refine_ls_goodness_of_fit_ref 2.176
_refine_ls_hydrogen_treatment mixed
_refine_ls_matrix_type full
_refine_ls_number_parameters 141
_refine_ls_number_reflns 2737
_refine_ls_number_restraints 0
_refine_ls_restrained_S_all 2.176
_refine_ls_R_factor_all 0.1427
_refine_ls_R_factor_gt 0.1393
_refine_ls_shift/su_max 0.001
_refine_ls_shift/su_mean 0.000
_refine_ls_structure_factor_coef Fsqd
_refine_ls_weighting_details 'calc w=1/[\s^2^(Fo^2^)+(0.1980P)^2^+0.0000P] where P=(Fo^2^+2Fc^2^)/3'
_refine_ls_weighting_scheme calc
_refine_ls_wR_factor_gt 0.4250
_refine_ls_wR_factor_ref 0.4298
_reflns_number_gt 2541
_reflns_number_total 2737
_reflns_threshold_expression >2sigma(I)
_cod_data_source_file c6dt03678c2.cif
_cod_data_source_block NUDF-2Dy
_cod_depositor_comments
;
The following automatic conversions were performed:

'_symmetry_cell_setting' value 'Hexagonal' changed to 'hexagonal'
according to
/usr/data/users/saulius/crontab/automatic-downloads/rss-feeds/RSC/lib/dictionaries/cif_core.dic
dictionary named 'cif_core.dic' version 2.4.2 from 2011-04-26.

Automatic conversion script
Id: cif_fix_values 4268 2015-11-12 08:31:59Z antanas 

 Adding full bibliography for 7040921--7040926.cif.
;
_cod_original_sg_symbol_H-M P6/mmm
_cod_database_code 7040923

loop_
_symmetry_equiv_pos_as_xyz
'x, y, z'
'x-y, x, z'
'-y, x-y, z'
'-x, -y, z'
'-x+y, -x, z'
'y, -x+y, z'
'x-y, -y, -z'
'-x, -x+y, -z'
'y, x, -z'
'-y, -x, -z'
'-x+y, y, -z'
'x, x-y, -z'
'-x, -y, -z'
'-x+y, -x, -z'
'y, -x+y, -z'
'x, y, -z'
'x-y, x, -z'
'-y, x-y, -z'
'-x+y, y, z'
'x, x-y, z'
'-y, -x, z'
'y, x, z'
'x-y, -y, z'
'-x, -x+y, z'

loop_
_atom_site_label
_atom_site_type_symbol
_atom_site_fract_x
_atom_site_fract_y
_atom_site_fract_z
_atom_site_U_iso_or_equiv
_atom_site_adp_type
_atom_site_occupancy
_atom_site_symmetry_multiplicity
_atom_site_calc_flag
_atom_site_refinement_flags
Dy1 Dy 0.05632(3) 0.11264(5) 0.10739(5) 0.0460(8) Uani 0.50 2 d SP
Dy2 Dy 0.10285(3) 0.20570(7) 0.0000 0.0491(8) Uani 0.50 4 d SP
N1 N 0.0000 0.4071(10) 0.5000 0.094(6) Uani 1 4 d S
N2 N 0.0000 0.5000 0.3865(11) 0.086(6) Uani 1 4 d S
H2 H 0.0000 0.5000 0.4347 0.104 Uiso 1 4 calc SR
O1 O 0.0420(7) 0.2021(7) 0.1391(8) 0.068(4) Uani 0.50 1 d P
O2 O 0.0505(9) 0.2413(8) 0.0865(9) 0.074(4) Uani 0.50 1 d P
O3 O 0.0000 0.1215(4) 0.0000 0.045(3) Uani 1 4 d S
O4 O 0.0000 0.0000 0.0743(7) 0.027(3) Uani 1 12 d S
H4 H 0.0000 0.0000 0.0267 0.032 Uiso 0.50 12 d SPR
O5 O 0.0410(5) 0.0819(10) 0.2255(10) 0.067(5) Uani 0.50 2 d SP
H5 H 0.0187 0.1035 0.2461 0.100 Uiso 0.50 1 d PR
O6 O 0.1423(17) 0.3215(17) 0.0000 0.060(10) Uani 0.25 2 d SP
H6 H 0.1653 0.3307 -0.0396 0.090 Uiso 0.50 2 d SPR
C1 C 0.0000 0.2185(7) 0.1284(10) 0.074(4) Uani 1 2 d S
C2 C 0.0000 0.2653(7) 0.1918(9) 0.080(4) Uani 1 2 d S
C3 C -0.0591(15) 0.2692(15) 0.2021(16) 0.085(7) Uani 0.50 1 d P
H3 H -0.0979 0.2451 0.1700 0.102 Uiso 0.50 1 d PR
C4 C -0.0589(16) 0.3113(15) 0.2583(17) 0.084(7) Uani 0.50 1 d P
H4A H -0.0977 0.3166 0.2659 0.101 Uiso 0.50 1 d PR
C6 C 0.0553(16) 0.3409(16) 0.2897(17) 0.085(7) Uani 0.50 1 d P
H6A H 0.0943 0.3651 0.3214 0.102 Uiso 0.50 1 d PR
C7 C 0.0561(14) 0.2991(14) 0.2343(15) 0.075(6) Uani 0.50 1 d P
H7 H 0.0948 0.2931 0.2283 0.091 Uiso 0.50 1 d PR
C5 C 0.0000 0.3474(8) 0.3033(10) 0.088(5) Uani 1 2 d S
C8 C 0.0000 0.3933(9) 0.3646(10) 0.093(5) Uani 1 2 d S
C9 C 0.0000 0.3725(8) 0.4398(10) 0.087(5) Uani 1 2 d S
C10 C 0.0000 0.3135(8) 0.4646(10) 0.085(5) Uani 1 2 d S
H10 H 0.0000 0.2803 0.4341 0.102 Uiso 1 2 calc SR
C11 C 0.0000 0.4520(7) 0.3421(9) 0.083(5) Uani 1 2 d S
C12 C 0.0000 0.4721(8) 0.2664(9) 0.085(5) Uani 1 2 d S
H12 H 0.0000 0.4482 0.2240 0.102 Uiso 1 2 calc SR

loop_
_atom_site_aniso_label
_atom_site_aniso_U_11
_atom_site_aniso_U_22
_atom_site_aniso_U_33
_atom_site_aniso_U_23
_atom_site_aniso_U_13
_atom_site_aniso_U_12
Dy1 0.0529(9) 0.0388(9) 0.0416(10) -0.0228(4) -0.01141(19) 0.0194(5)
Dy2 0.0748(11) 0.0270(10) 0.0297(10) 0.000 0.000 0.0135(5)
N1 0.108(17) 0.092(10) 0.086(13) 0.000 0.000 0.054(8)
N2 0.105(16) 0.085(10) 0.076(12) 0.000 0.000 0.053(8)
O1 0.080(10) 0.060(8) 0.064(8) -0.009(6) 0.002(6) 0.034(7)
O2 0.089(11) 0.060(8) 0.070(9) -0.006(7) 0.002(8) 0.034(8)
O3 0.067(7) 0.033(3) 0.045(6) 0.000 0.000 0.034(4)
O4 0.035(5) 0.035(5) 0.010(6) 0.000 0.000 0.018(2)
O5 0.077(9) 0.058(11) 0.060(10) -0.008(9) -0.004(4) 0.029(5)
O6 0.07(2) 0.055(18) 0.057(15) 0.000 0.000 0.032(15)
C1 0.085(12) 0.070(7) 0.074(10) -0.006(7) 0.000 0.042(6)
C2 0.093(12) 0.075(7) 0.079(10) 0.000(7) 0.000 0.046(6)
C3 0.094(18) 0.079(17) 0.080(17) -0.003(14) 0.002(14) 0.041(15)
C4 0.095(19) 0.08(2) 0.079(18) -0.005(14) 0.004(15) 0.048(16)
C6 0.098(19) 0.082(18) 0.080(17) -0.002(14) -0.001(15) 0.048(16)
C7 0.089(16) 0.073(16) 0.076(17) 0.000(13) -0.002(12) 0.048(14)
C5 0.103(13) 0.087(8) 0.080(11) 0.002(7) 0.000 0.052(7)
C8 0.108(14) 0.091(9) 0.085(11) 0.002(9) 0.000 0.054(7)
C9 0.103(13) 0.085(8) 0.080(10) -0.006(8) 0.000 0.052(6)
C10 0.107(13) 0.079(7) 0.078(9) 0.003(7) 0.000 0.053(6)
C11 0.105(13) 0.079(7) 0.073(9) 0.006(7) 0.000 0.052(6)
C12 0.105(13) 0.085(7) 0.070(9) -0.005(6) 0.000 0.053(6)

loop_
_atom_type_symbol
_atom_type_description
_atom_type_scat_dispersion_real
_atom_type_scat_dispersion_imag
_atom_type_scat_source
C C 0.0033 0.0016 'International Tables Vol C Tables 4.2.6.8 and 6.1.1.4'
H H 0.0000 0.0000 'International Tables Vol C Tables 4.2.6.8 and 6.1.1.4'
N N 0.0061 0.0033 'International Tables Vol C Tables 4.2.6.8 and 6.1.1.4'
O O 0.0106 0.0060 'International Tables Vol C Tables 4.2.6.8 and 6.1.1.4'
Dy Dy -0.1892 4.4098 'International Tables Vol C Tables 4.2.6.8 and 6.1.1.4'

loop_
_geom_angle_atom_site_label_1
_geom_angle_atom_site_label_2
_geom_angle_atom_site_label_3
_geom_angle
_geom_angle_site_symmetry_1
_geom_angle_site_symmetry_3
O5 Dy1 Dy1 82.1(2) . 2
O5 Dy1 Dy1 82.1(2) . 6
Dy1 Dy1 Dy1 120.0 2 6
O5 Dy1 O1 88.6(6) . 19
Dy1 Dy1 O1 153.4(4) 2 19
Dy1 Dy1 O1 82.9(4) 6 19
O5 Dy1 O1 88.6(6) . .
Dy1 Dy1 O1 82.9(4) 2 .
Dy1 Dy1 O1 153.4(4) 6 .
O1 Dy1 O1 71.9(7) 19 .
O5 Dy1 O4 88.8(6) . .
Dy1 Dy1 O4 61.10(4) 2 .
Dy1 Dy1 O4 61.10(4) 6 .
O1 Dy1 O4 143.9(4) 19 .
O1 Dy1 O4 143.9(4) . .
O5 Dy1 O3 142.90(13) . .
Dy1 Dy1 O3 62.05(5) 2 .
Dy1 Dy1 O3 122.82(18) 6 .
O1 Dy1 O3 119.1(4) 19 .
O1 Dy1 O3 78.5(4) . .
O4 Dy1 O3 82.1(3) . .
O5 Dy1 O3 142.90(13) . 15
Dy1 Dy1 O3 122.82(18) 2 15
Dy1 Dy1 O3 62.05(5) 6 15
O1 Dy1 O3 78.5(4) 19 15
O1 Dy1 O3 119.1(4) . 15
O4 Dy1 O3 82.1(3) . 15
O3 Dy1 O3 71.39(16) . 15
O5 Dy1 Dy2 152.3(5) . .
Dy1 Dy1 Dy2 110.229(11) 2 .
Dy1 Dy1 Dy2 110.229(11) 6 .
O1 Dy1 Dy2 69.3(4) 19 .
O1 Dy1 Dy2 69.3(4) . .
O4 Dy1 Dy2 118.9(3) . .
O3 Dy1 Dy2 50.58(11) . .
O3 Dy1 Dy2 50.58(11) 15 .
O5 Dy1 O5 33.5(5) . 6
Dy1 Dy1 O5 100.0(4) 2 6
Dy1 Dy1 O5 48.6(3) 6 6
O1 Dy1 O5 85.0(5) 19 6
O1 Dy1 O5 118.6(4) . 6
O4 Dy1 O5 73.5(4) . 6
O3 Dy1 O5 154.9(4) . 6
O3 Dy1 O5 110.0(3) 15 6
Dy2 Dy1 O5 149.6(4) . 6
O5 Dy1 O5 33.5(5) . 2
Dy1 Dy1 O5 48.6(3) 2 2
Dy1 Dy1 O5 100.0(4) 6 2
O1 Dy1 O5 118.6(4) 19 2
O1 Dy1 O5 85.0(5) . 2
O4 Dy1 O5 73.5(4) . 2
O3 Dy1 O5 110.0(3) . 2
O3 Dy1 O5 154.9(4) 15 2
Dy2 Dy1 O5 149.6(4) . 2
O5 Dy1 O5 57.7(7) 6 2
O5 Dy1 Dy1 164.0(5) . 16
Dy1 Dy1 Dy1 90.0 2 16
Dy1 Dy1 Dy1 90.0 6 16
O1 Dy1 Dy1 104.3(4) 19 16
O1 Dy1 Dy1 104.3(4) . 16
O4 Dy1 Dy1 75.1(3) . 16
O3 Dy1 Dy1 36.02(11) . 16
O3 Dy1 Dy1 36.02(11) 15 16
Dy2 Dy1 Dy1 43.75(3) . 16
O5 Dy1 Dy1 136.7(3) 6 16
O5 Dy1 Dy1 136.7(3) 2 16
O3 Dy2 O3 79.5(5) . 15
O3 Dy2 O6 129.8(9) . .
O3 Dy2 O6 150.7(9) 15 .
O3 Dy2 O6 150.7(9) . 19
O3 Dy2 O6 129.8(9) 15 19
O6 Dy2 O6 20.9(17) . 19
O3 Dy2 O2 78.1(4) . 16
O3 Dy2 O2 132.1(4) 15 16
O6 Dy2 O2 65.1(7) . 16
O6 Dy2 O2 80.1(7) 19 16
O3 Dy2 O2 78.1(4) . .
O3 Dy2 O2 132.1(4) 15 .
O6 Dy2 O2 65.1(7) . .
O6 Dy2 O2 80.1(7) 19 .
O2 Dy2 O2 83.0(8) 16 .
O3 Dy2 O2 132.1(4) . 19
O3 Dy2 O2 78.1(4) 15 19
O6 Dy2 O2 80.1(7) . 19
O6 Dy2 O2 65.1(7) 19 19
O2 Dy2 O2 144.9(8) 16 19
O2 Dy2 O2 86.6(8) . 19
O3 Dy2 O2 132.1(4) . 11
O3 Dy2 O2 78.1(4) 15 11
O6 Dy2 O2 80.1(7) . 11
O6 Dy2 O2 65.1(7) 19 11
O2 Dy2 O2 86.6(8) 16 11
O2 Dy2 O2 144.9(8) . 11
O2 Dy2 O2 83.0(8) 19 11
O3 Dy2 Dy1 57.89(12) . 16
O3 Dy2 Dy1 57.89(12) 15 16
O6 Dy2 Dy1 132.85(15) . 16
O6 Dy2 Dy1 132.85(15) 19 16
O2 Dy2 Dy1 74.3(4) 16 16
O2 Dy2 Dy1 133.4(4) . 16
O2 Dy2 Dy1 133.4(4) 19 16
O2 Dy2 Dy1 74.3(4) 11 16
O3 Dy2 Dy1 57.89(12) . .
O3 Dy2 Dy1 57.89(12) 15 .
O6 Dy2 Dy1 132.85(15) . .
O6 Dy2 Dy1 132.85(15) 19 .
O2 Dy2 Dy1 133.4(4) 16 .
O2 Dy2 Dy1 74.3(4) . .
O2 Dy2 Dy1 74.3(4) 19 .
O2 Dy2 Dy1 133.4(4) 11 .
Dy1 Dy2 Dy1 92.49(6) 16 .
O3 Dy2 O1 71.1(3) . 16
O3 Dy2 O1 106.6(3) 15 16
O6 Dy2 O1 86.5(5) . 16
O6 Dy2 O1 96.4(5) 19 16
O2 Dy2 O1 25.7(5) 16 16
O2 Dy2 O1 105.3(6) . 16
O2 Dy2 O1 156.4(5) 19 16
O2 Dy2 O1 75.6(5) 11 16
Dy1 Dy2 O1 49.3(3) 16 16
Dy1 Dy2 O1 128.1(3) . 16
O3 Dy2 O1 71.1(3) . .
O3 Dy2 O1 106.6(3) 15 .
O6 Dy2 O1 86.5(5) . .
O6 Dy2 O1 96.4(5) 19 .
O2 Dy2 O1 105.3(6) 16 .
O2 Dy2 O1 25.7(5) . .
O2 Dy2 O1 75.6(5) 19 .
O2 Dy2 O1 156.4(5) 11 .
Dy1 Dy2 O1 128.1(3) 16 .
Dy1 Dy2 O1 49.3(3) . .
O1 Dy2 O1 123.1(6) 16 .
O3 Dy2 H6 137.6 . .
O3 Dy2 H6 137.6 15 .
O6 Dy2 H6 19.0 . .
O6 Dy2 H6 19.0 19 .
O2 Dy2 H6 61.8 16 .
O2 Dy2 H6 83.8 . .
O2 Dy2 H6 83.8 19 .
O2 Dy2 H6 61.8 11 .
Dy1 Dy2 H6 117.8 16 .
Dy1 Dy2 H6 149.8 . .
O1 Dy2 H6 77.4 16 .
O1 Dy2 H6 105.5 . .
C9 N1 C9 108(2) . 16_556
C11 N2 C11 108(2) . 4_565
C11 N2 H2 125.9 . .
C11 N2 H2 125.9 4_565 .
C1 O1 O2 61.3(12) . .
C1 O1 O1 46.5(9) . 24
O2 O1 O1 97.8(10) . 24
C1 O1 Dy1 136.5(12) . .
O2 O1 Dy1 114.3(11) . .
O1 O1 Dy1 97.1(4) 24 .
C1 O1 Dy2 107.8(12) . .
O2 O1 Dy2 54.3(9) . .
O1 O1 Dy2 115.1(3) 24 .
Dy1 O1 Dy2 61.5(3) . .
O1 O2 C1 57.8(12) . .
O1 O2 Dy2 100.1(11) . .
C1 O2 Dy2 141.1(13) . .
Dy2 O3 Dy2 139.5(5) . 2
Dy2 O3 Dy1 124.234(19) . 17
Dy2 O3 Dy1 71.52(3) 2 17
Dy2 O3 Dy1 71.52(3) . .
Dy2 O3 Dy1 124.234(19) 2 .
Dy1 O3 Dy1 138.4(4) 17 .
Dy2 O3 Dy1 71.52(3) . 16
Dy2 O3 Dy1 124.233(19) 2 16
Dy1 O3 Dy1 55.89(9) 17 16
Dy1 O3 Dy1 108.0(2) . 16
Dy2 O3 Dy1 124.233(19) . 2
Dy2 O3 Dy1 71.52(3) 2 2
Dy1 O3 Dy1 108.0(2) 17 2
Dy1 O3 Dy1 55.89(9) . 2
Dy1 O3 Dy1 138.4(4) 16 2
Dy1 O4 Dy1 113.7(2) 3 .
Dy1 O4 Dy1 150.3(6) 3 6
Dy1 O4 Dy1 57.80(9) . 6
Dy1 O4 Dy1 57.80(9) 3 2
Dy1 O4 Dy1 57.80(9) . 2
Dy1 O4 Dy1 113.7(2) 6 2
Dy1 O4 Dy1 113.7(2) 3 5
Dy1 O4 Dy1 113.7(2) . 5
Dy1 O4 Dy1 57.80(9) 6 5
Dy1 O4 Dy1 150.3(6) 2 5
Dy1 O4 Dy1 57.80(9) 3 4
Dy1 O4 Dy1 150.3(6) . 4
Dy1 O4 Dy1 113.7(2) 6 4
Dy1 O4 Dy1 113.7(2) 2 4
Dy1 O4 Dy1 57.80(9) 5 4
Dy1 O4 H4 104.9 3 .
Dy1 O4 H4 104.9 . .
Dy1 O4 H4 104.9 6 .
Dy1 O4 H4 104.9 2 .
Dy1 O4 H4 104.9 5 .
Dy1 O4 H4 104.9 4 .
O5 O5 O5 120.000(2) 2 6
O5 O5 Dy1 97.9(2) 2 .
O5 O5 Dy1 97.9(2) 6 .
O5 O5 Dy1 48.6(3) 2 2
O5 O5 Dy1 119.2(3) 6 2
Dy1 O5 Dy1 49.4(3) . 2
O5 O5 Dy1 119.2(3) 2 6
O5 O5 Dy1 48.6(3) 6 6
Dy1 O5 Dy1 49.4(3) . 6
Dy1 O5 Dy1 83.2(5) 2 6
O5 O5 H5 62.1 2 .
O5 O5 H5 156.9 6 .
Dy1 O5 H5 104.5 . .
Dy1 O5 H5 80.3 2 .
Dy1 O5 H5 153.5 6 .
O6 O6 Dy2 79.6(8) 19 .
O6 O6 H6 60.0 19 .
Dy2 O6 H6 96.9 . .
O1 C1 O1 87.0(18) 24 .
O1 C1 O2 60.9(11) 24 24
O1 C1 O2 127.9(17) . 24
O1 C1 O2 127.9(17) 24 .
O1 C1 O2 60.9(11) . .
O2 C1 O2 106(2) 24 .
O1 C1 C2 111.6(13) 24 .
O1 C1 C2 111.6(13) . .
O2 C1 C2 117.9(11) 24 .
O2 C1 C2 117.9(11) . .
C7 C2 C7 110(3) . 24
C7 C2 C3 36.1(12) . 24
C7 C2 C3 123.8(19) 24 24
C7 C2 C3 123.8(19) . .
C7 C2 C3 36.1(12) 24 .
C3 C2 C3 112(3) 24 .
C7 C2 C1 118.4(13) . .
C7 C2 C1 118.4(13) 24 .
C3 C2 C1 117.8(14) 24 .
C3 C2 C1 117.8(14) . .
C7 C3 C4 91(3) 24 .
C7 C3 C2 68(3) 24 .
C4 C3 C2 118(3) . .
C7 C3 C6 59(3) 24 24
C4 C3 C6 31.7(14) . 24
C2 C3 C6 102(2) . 24
C7 C3 H3 112.0 24 .
C4 C3 H3 120.6 . .
C2 C3 H3 121.6 . .
C6 C3 H3 130.0 24 .
C6 C4 C3 88(4) 24 .
C6 C4 C5 69(3) 24 .
C3 C4 C5 119(3) . .
C6 C4 C7 57(3) 24 24
C3 C4 C7 31.3(14) . 24
C5 C4 C7 103(2) . 24
C6 C4 H4A 114.1 24 .
C3 C4 H4A 120.3 . .
C5 C4 H4A 120.6 . .
C7 C4 H4A 129.0 24 .
C4 C6 C5 76(4) 24 .
C4 C6 C7 92(4) 24 .
C5 C6 C7 122(3) . .
C4 C6 C3 60(3) 24 24
C5 C6 C3 109(2) . 24
C7 C6 C3 32.3(14) . 24
C4 C6 H6A 104.1 24 .
C5 C6 H6A 118.1 . .
C7 C6 H6A 119.4 . .
C3 C6 H6A 124.2 24 .
C3 C7 C2 75(3) 24 .
C3 C7 C6 88(3) 24 .
C2 C7 C6 117(2) . .
C3 C7 C4 57(3) 24 24
C2 C7 C4 105(2) . 24
C6 C7 C4 30.8(14) . 24
C3 C7 H7 108.2 24 .
C2 C7 H7 122.0 . .
C6 C7 H7 120.5 . .
C4 C7 H7 125.6 24 .
C6 C5 C6 106(3) 24 .
C6 C5 C4 35.2(13) 24 .
C6 C5 C4 120(2) . .
C6 C5 C4 120(2) 24 24
C6 C5 C4 35.2(13) . 24
C4 C5 C4 110(3) . 24
C6 C5 C8 121.6(15) 24 .
C6 C5 C8 121.6(15) . .
C4 C5 C8 118.9(14) . .
C4 C5 C8 118.9(14) 24 .
C11 C8 C9 126.3(18) . .
C11 C8 C5 116.9(15) . .
C9 C8 C5 116.8(16) . .
N1 C9 C10 108.0(17) . .
N1 C9 C8 124.3(17) . .
C10 C9 C8 127.7(17) . .
C10 C10 C9 108.3(11) 16_556 .
C10 C10 H10 125.9 16_556 .
C9 C10 H10 125.9 . .
N2 C11 C8 127.3(16) . .
N2 C11 C12 107.2(15) . .
C8 C11 C12 125.5(16) . .
C12 C12 C11 108.7(10) 4_565 .
C12 C12 H12 125.6 4_565 .
C11 C12 H12 125.6 . .

loop_
_geom_bond_atom_site_label_1
_geom_bond_atom_site_label_2
_geom_bond_distance
_geom_bond_site_symmetry_2
Dy1 O5 2.191(18) .
Dy1 Dy1 2.2180(10) 2
Dy1 Dy1 2.2180(10) 6
Dy1 O1 2.286(14) 19
Dy1 O1 2.286(14) .
Dy1 O4 2.295(3) .
Dy1 O3 2.366(3) .
Dy1 O3 2.366(3) 15
Dy1 Dy2 2.6498(15) .
Dy1 O5 2.894(14) 6
Dy1 O5 2.894(14) 2
Dy1 Dy1 3.8280(19) 16
Dy2 O3 2.158(3) .
Dy2 O3 2.158(3) 15
Dy2 O6 2.32(3) .
Dy2 O6 2.32(3) 19
Dy2 O2 2.326(17) 16
Dy2 O2 2.326(17) .
Dy2 O2 2.326(17) 19
Dy2 O2 2.326(17) 11
Dy2 Dy1 2.6498(15) 16
Dy2 O1 2.821(13) 16
Dy2 O1 2.821(13) .
Dy2 H6 2.5597 .
N1 C9 1.33(2) .
N1 C9 1.33(2) 16_556
N2 C11 1.35(2) .
N2 C11 1.35(2) 4_565
N2 H2 0.8600 .
O1 C1 1.202(18) .
O1 O2 1.24(2) .
O1 O1 1.65(3) 24
O2 C1 1.25(2) .
O3 Dy2 2.158(3) 2
O3 Dy1 2.366(3) 17
O3 Dy1 2.366(3) 16
O3 Dy1 2.366(3) 2
O4 Dy1 2.295(3) 3
O4 Dy1 2.295(3) 6
O4 Dy1 2.295(3) 2
O4 Dy1 2.295(3) 5
O4 Dy1 2.295(3) 4
O4 H4 0.8500 .
O5 O5 1.613(19) 2
O5 O5 1.613(19) 6
O5 Dy1 2.894(14) 2
O5 Dy1 2.894(14) 6
O5 H5 0.9386 .
O6 O6 0.84(7) 19
O6 H6 0.8405 .
C1 O1 1.202(18) 24
C1 O2 1.25(2) 24
C1 C2 1.55(2) .
C2 C7 1.35(3) .
C2 C7 1.35(3) 24
C2 C3 1.40(3) 24
C2 C3 1.40(3) .
C3 C7 0.85(3) 24
C3 C4 1.38(4) .
C3 C6 1.60(4) 24
C3 H3 0.9600 .
C4 C6 0.84(3) 24
C4 C5 1.42(3) .
C4 C7 1.64(4) 24
C4 H4A 0.9599 .
C6 C4 0.84(3) 24
C6 C5 1.36(3) .
C6 C7 1.38(4) .
C6 C3 1.60(4) 24
C6 H6A 0.9600 .
C7 C3 0.85(3) 24
C7 C4 1.64(4) 24
C7 H7 0.9599 .
C5 C6 1.36(3) 24
C5 C4 1.42(3) 24
C5 C8 1.51(2) .
C8 C11 1.39(2) .
C8 C9 1.42(3) .
C9 C10 1.41(2) .
C10 C10 1.26(3) 16_556
C10 H10 0.9300 .
C11 C12 1.42(2) .
C12 C12 1.27(4) 4_565
C12 H12 0.9300 .

loop_
_geom_torsion_atom_site_label_1
_geom_torsion_atom_site_label_2
_geom_torsion_atom_site_label_3
_geom_torsion_atom_site_label_4
_geom_torsion
_geom_torsion_site_symmetry_1
_geom_torsion_site_symmetry_4
O5 Dy1 Dy2 O3 -131.0(2) . .
Dy1 Dy1 Dy2 O3 -18.3(2) 2 .
Dy1 Dy1 Dy2 O3 116.4(2) 6 .
O1 Dy1 Dy2 O3 -169.9(4) 19 .
O1 Dy1 Dy2 O3 -92.0(4) . .
O4 Dy1 Dy2 O3 49.0(2) . .
O3 Dy1 Dy2 O3 98.1(5) 15 .
O5 Dy1 Dy2 O3 156.4(5) 6 .
O5 Dy1 Dy2 O3 -58.3(5) 2 .
Dy1 Dy1 Dy2 O3 49.0(2) 16 .
O5 Dy1 Dy2 O3 131.0(2) . 15
Dy1 Dy1 Dy2 O3 -116.4(2) 2 15
Dy1 Dy1 Dy2 O3 18.3(2) 6 15
O1 Dy1 Dy2 O3 92.0(5) 19 15
O1 Dy1 Dy2 O3 169.9(4) . 15
O4 Dy1 Dy2 O3 -49.0(2) . 15
O3 Dy1 Dy2 O3 -98.1(5) . 15
O5 Dy1 Dy2 O3 58.3(5) 6 15
O5 Dy1 Dy2 O3 -156.4(5) 2 15
Dy1 Dy1 Dy2 O3 -49.0(2) 16 15
O5 Dy1 Dy2 O6 -14.3(11) . .
Dy1 Dy1 Dy2 O6 98.3(11) 2 .
Dy1 Dy1 Dy2 O6 -126.9(11) 6 .
O1 Dy1 Dy2 O6 -53.2(12) 19 .
O1 Dy1 Dy2 O6 24.6(12) . .
O4 Dy1 Dy2 O6 165.7(11) . .
O3 Dy1 Dy2 O6 116.7(11) . .
O3 Dy1 Dy2 O6 -145.2(12) 15 .
O5 Dy1 Dy2 O6 -86.9(12) 6 .
O5 Dy1 Dy2 O6 58.4(12) 2 .
Dy1 Dy1 Dy2 O6 165.7(11) 16 .
O5 Dy1 Dy2 O6 14.3(11) . 19
Dy1 Dy1 Dy2 O6 126.9(11) 2 19
Dy1 Dy1 Dy2 O6 -98.3(11) 6 19
O1 Dy1 Dy2 O6 -24.6(12) 19 19
O1 Dy1 Dy2 O6 53.2(12) . 19
O4 Dy1 Dy2 O6 -165.7(11) . 19
O3 Dy1 Dy2 O6 145.2(12) . 19
O3 Dy1 Dy2 O6 -116.7(11) 15 19
O5 Dy1 Dy2 O6 -58.4(12) 6 19
O5 Dy1 Dy2 O6 86.9(12) 2 19
Dy1 Dy1 Dy2 O6 -165.7(11) 16 19
O5 Dy1 Dy2 O2 -109.3(6) . 16
Dy1 Dy1 Dy2 O2 3.3(6) 2 16
Dy1 Dy1 Dy2 O2 138.0(6) 6 16
O1 Dy1 Dy2 O2 -148.2(6) 19 16
O1 Dy1 Dy2 O2 -70.4(7) . 16
O4 Dy1 Dy2 O2 70.7(6) . 16
O3 Dy1 Dy2 O2 21.6(6) . 16
O3 Dy1 Dy2 O2 119.7(6) 15 16
O5 Dy1 Dy2 O2 178.0(7) 6 16
O5 Dy1 Dy2 O2 -36.7(7) 2 16
Dy1 Dy1 Dy2 O2 70.7(6) 16 16
O5 Dy1 Dy2 O2 -45.4(4) . .
Dy1 Dy1 Dy2 O2 67.2(4) 2 .
Dy1 Dy1 Dy2 O2 -158.0(4) 6 .
O1 Dy1 Dy2 O2 -84.3(6) 19 .
O1 Dy1 Dy2 O2 -6.5(6) . .
O4 Dy1 Dy2 O2 134.6(4) . .
O3 Dy1 Dy2 O2 85.6(5) . .
O3 Dy1 Dy2 O2 -176.4(5) 15 .
O5 Dy1 Dy2 O2 -118.0(6) 6 .
O5 Dy1 Dy2 O2 27.3(6) 2 .
Dy1 Dy1 Dy2 O2 134.6(4) 16 .
O5 Dy1 Dy2 O2 45.4(4) . 19
Dy1 Dy1 Dy2 O2 158.0(4) 2 19
Dy1 Dy1 Dy2 O2 -67.2(4) 6 19
O1 Dy1 Dy2 O2 6.5(6) 19 19
O1 Dy1 Dy2 O2 84.3(6) . 19
O4 Dy1 Dy2 O2 -134.6(4) . 19
O3 Dy1 Dy2 O2 176.4(5) . 19
O3 Dy1 Dy2 O2 -85.6(5) 15 19
O5 Dy1 Dy2 O2 -27.3(6) 6 19
O5 Dy1 Dy2 O2 118.0(6) 2 19
Dy1 Dy1 Dy2 O2 -134.6(4) 16 19
O5 Dy1 Dy2 O2 109.3(6) . 11
Dy1 Dy1 Dy2 O2 -138.0(6) 2 11
Dy1 Dy1 Dy2 O2 -3.3(6) 6 11
O1 Dy1 Dy2 O2 70.4(7) 19 11
O1 Dy1 Dy2 O2 148.2(6) . 11
O4 Dy1 Dy2 O2 -70.7(6) . 11
O3 Dy1 Dy2 O2 -119.7(6) . 11
O3 Dy1 Dy2 O2 -21.6(6) 15 11
O5 Dy1 Dy2 O2 36.7(7) 6 11
O5 Dy1 Dy2 O2 -178.0(7) 2 11
Dy1 Dy1 Dy2 O2 -70.7(6) 16 11
O5 Dy1 Dy2 Dy1 180.000(2) . 16
Dy1 Dy1 Dy2 Dy1 -67.362(9) 2 16
Dy1 Dy1 Dy2 Dy1 67.362(9) 6 16
O1 Dy1 Dy2 Dy1 141.1(4) 19 16
O1 Dy1 Dy2 Dy1 -141.1(4) . 16
O4 Dy1 Dy2 Dy1 0.0 . 16
O3 Dy1 Dy2 Dy1 -49.0(2) . 16
O3 Dy1 Dy2 Dy1 49.0(2) 15 16
O5 Dy1 Dy2 Dy1 107.4(5) 6 16
O5 Dy1 Dy2 Dy1 -107.4(5) 2 16
O5 Dy1 Dy2 O1 -142.8(4) . 16
Dy1 Dy1 Dy2 O1 -30.1(4) 2 16
Dy1 Dy1 Dy2 O1 104.6(4) 6 16
O1 Dy1 Dy2 O1 178.3(3) 19 16
O1 Dy1 Dy2 O1 -103.8(7) . 16
O4 Dy1 Dy2 O1 37.2(4) . 16
O3 Dy1 Dy2 O1 -11.8(5) . 16
O3 Dy1 Dy2 O1 86.3(5) 15 16
O5 Dy1 Dy2 O1 144.6(6) 6 16
O5 Dy1 Dy2 O1 -70.1(6) 2 16
Dy1 Dy1 Dy2 O1 37.2(4) 16 16
O5 Dy1 Dy2 O1 -38.9(4) . .
Dy1 Dy1 Dy2 O1 73.7(4) 2 .
Dy1 Dy1 Dy2 O1 -151.5(4) 6 .
O1 Dy1 Dy2 O1 -77.8(8) 19 .
O4 Dy1 Dy2 O1 141.1(4) . .
O3 Dy1 Dy2 O1 92.0(5) . .
O3 Dy1 Dy2 O1 -169.9(4) 15 .
O5 Dy1 Dy2 O1 -111.6(6) 6 .
O5 Dy1 Dy2 O1 33.7(6) 2 .
Dy1 Dy1 Dy2 O1 141.1(4) 16 .
O5 Dy1 O1 C1 -111.0(19) . .
Dy1 Dy1 O1 C1 -28.8(18) 2 .
Dy1 Dy1 O1 C1 -180.0(14) 6 .
O1 Dy1 O1 C1 160.1(16) 19 .
O4 Dy1 O1 C1 -25(2) . .
O3 Dy1 O1 C1 34.1(18) . .
O3 Dy1 O1 C1 95.0(18) 15 .
Dy2 Dy1 O1 C1 86.0(18) . .
O5 Dy1 O1 C1 -126.4(18) 6 .
O5 Dy1 O1 C1 -77.6(18) 2 .
Dy1 Dy1 O1 C1 59.4(19) 16 .
O5 Dy1 O1 O2 175.9(13) . .
Dy1 Dy1 O1 O2 -101.9(12) 2 .
Dy1 Dy1 O1 O2 106.9(13) 6 .
O1 Dy1 O1 O2 87.0(13) 19 .
O4 Dy1 O1 O2 -98.0(14) . .
O3 Dy1 O1 O2 -39.1(12) . .
O3 Dy1 O1 O2 21.9(14) 15 .
Dy2 Dy1 O1 O2 12.9(12) . .
O5 Dy1 O1 O2 160.5(12) 6 .
O5 Dy1 O1 O2 -150.7(13) 2 .
Dy1 Dy1 O1 O2 -13.7(13) 16 .
O5 Dy1 O1 O1 -82.2(3) . 24
Dy1 Dy1 O1 O1 0.0 2 24
Dy1 Dy1 O1 O1 -151.2(7) 6 24
O1 Dy1 O1 O1 -171.1(2) 19 24
O4 Dy1 O1 O1 3.9(7) . 24
O3 Dy1 O1 O1 62.83(9) . 24
O3 Dy1 O1 O1 123.8(2) 15 24
Dy2 Dy1 O1 O1 114.81(16) . 24
O5 Dy1 O1 O1 -97.6(5) 6 24
O5 Dy1 O1 O1 -48.8(3) 2 24
Dy1 Dy1 O1 O1 88.18(10) 16 24
O5 Dy1 O1 Dy2 163.0(3) . .
Dy1 Dy1 O1 Dy2 -114.81(16) 2 .
Dy1 Dy1 O1 Dy2 94.0(7) 6 .
O1 Dy1 O1 Dy2 74.0(3) 19 .
O4 Dy1 O1 Dy2 -110.9(7) . .
O3 Dy1 O1 Dy2 -51.98(12) . .
O3 Dy1 O1 Dy2 9.0(4) 15 .
O5 Dy1 O1 Dy2 147.6(4) 6 .
O5 Dy1 O1 Dy2 -163.6(3) 2 .
Dy1 Dy1 O1 Dy2 -26.6(2) 16 .
O3 Dy2 O1 C1 -70.4(10) . .
O3 Dy2 O1 C1 -142.8(9) 15 .
O6 Dy2 O1 C1 63.9(13) . .
O6 Dy2 O1 C1 82.3(12) 19 .
O2 Dy2 O1 C1 0.9(11) 16 .
O2 Dy2 O1 C1 31.6(11) . .
O2 Dy2 O1 C1 144.6(11) 19 .
O2 Dy2 O1 C1 119.0(14) 11 .
Dy1 Dy2 O1 C1 -81.0(10) 16 .
Dy1 Dy2 O1 C1 -133.9(11) . .
O1 Dy2 O1 C1 -19.5(14) 16 .
O3 Dy2 O1 O2 -102.0(11) . .
O3 Dy2 O1 O2 -174.4(11) 15 .
O6 Dy2 O1 O2 32.4(13) . .
O6 Dy2 O1 O2 50.8(13) 19 .
O2 Dy2 O1 O2 -30.7(10) 16 .
O2 Dy2 O1 O2 113.0(14) 19 .
O2 Dy2 O1 O2 87(2) 11 .
Dy1 Dy2 O1 O2 -112.5(11) 16 .
Dy1 Dy2 O1 O2 -165.5(13) . .
O1 Dy2 O1 O2 -51.1(14) 16 .
O3 Dy2 O1 O1 -20.8(2) . 24
O3 Dy2 O1 O1 -93.2(3) 15 24
O6 Dy2 O1 O1 113.6(8) . 24
O6 Dy2 O1 O1 131.9(8) 19 24
O2 Dy2 O1 O1 50.5(4) 16 24
O2 Dy2 O1 O1 81.2(11) . 24
O2 Dy2 O1 O1 -165.8(4) 19 24
O2 Dy2 O1 O1 168.6(11) 11 24
Dy1 Dy2 O1 O1 -31.3(4) 16 24
Dy1 Dy2 O1 O1 -84.3(3) . 24
O1 Dy2 O1 O1 30.1(6) 16 24
O3 Dy2 O1 Dy1 63.5(3) . .
O3 Dy2 O1 Dy1 -8.9(4) 15 .
O6 Dy2 O1 Dy1 -162.2(8) . .
O6 Dy2 O1 Dy1 -143.8(8) 19 .
O2 Dy2 O1 Dy1 134.8(5) 16 .
O2 Dy2 O1 Dy1 165.5(13) . .
O2 Dy2 O1 Dy1 -81.5(5) 19 .
O2 Dy2 O1 Dy1 -107.1(11) 11 .
Dy1 Dy2 O1 Dy1 52.9(5) 16 .
O1 Dy2 O1 Dy1 114.3(5) 16 .
O1 O1 O2 C1 29.9(10) 24 .
Dy1 O1 O2 C1 131.3(13) . .
Dy2 O1 O2 C1 145.3(12) . .
C1 O1 O2 Dy2 -145.3(12) . .
O1 O1 O2 Dy2 -115.5(5) 24 .
Dy1 O1 O2 Dy2 -14.0(12) . .
O3 Dy2 O2 O1 71.1(11) . .
O3 Dy2 O2 O1 7.2(14) 15 .
O6 Dy2 O2 O1 -143.9(14) . .
O6 Dy2 O2 O1 -128.6(12) 19 .
O2 Dy2 O2 O1 150.3(9) 16 .
O2 Dy2 O2 O1 -63.3(12) 19 .
O2 Dy2 O2 O1 -136.0(12) 11 .
Dy1 Dy2 O2 O1 89.7(12) 16 .
Dy1 Dy2 O2 O1 11.4(10) . .
O1 Dy2 O2 O1 137.4(12) 16 .
O3 Dy2 O2 C1 21(2) . .
O3 Dy2 O2 C1 -43(3) 15 .
O6 Dy2 O2 C1 166(3) . .
O6 Dy2 O2 C1 -179(2) 19 .
O2 Dy2 O2 C1 100(2) 16 .
O2 Dy2 O2 C1 -113(2) 19 .
O2 Dy2 O2 C1 174(2) 11 .
Dy1 Dy2 O2 C1 40(3) 16 .
Dy1 Dy2 O2 C1 -39(2) . .
O1 Dy2 O2 C1 87(2) 16 .
O1 Dy2 O2 C1 -50(2) . .
O3 Dy2 O3 Dy2 180.0 15 2
O6 Dy2 O3 Dy2 0.0 . 2
O6 Dy2 O3 Dy2 0.0 19 2
O2 Dy2 O3 Dy2 -42.6(4) 16 2
O2 Dy2 O3 Dy2 42.6(4) . 2
O2 Dy2 O3 Dy2 116.8(6) 19 2
O2 Dy2 O3 Dy2 -116.8(6) 11 2
Dy1 Dy2 O3 Dy2 -121.49(12) 16 2
Dy1 Dy2 O3 Dy2 121.49(12) . 2
O1 Dy2 O3 Dy2 -68.3(3) 16 2
O1 Dy2 O3 Dy2 68.3(3) . 2
O3 Dy2 O3 Dy1 -78.0(4) 15 17
O6 Dy2 O3 Dy1 102.0(4) . 17
O6 Dy2 O3 Dy1 102.0(4) 19 17
O2 Dy2 O3 Dy1 59.3(6) 16 17
O2 Dy2 O3 Dy1 144.6(6) . 17
O2 Dy2 O3 Dy1 -141.3(6) 19 17
O2 Dy2 O3 Dy1 -14.8(8) 11 17
Dy1 Dy2 O3 Dy1 -19.5(3) 16 17
Dy1 Dy2 O3 Dy1 -136.6(5) . 17
O1 Dy2 O3 Dy1 33.7(5) 16 17
O1 Dy2 O3 Dy1 170.3(6) . 17
O3 Dy2 O3 Dy1 58.51(12) 15 .
O6 Dy2 O3 Dy1 -121.49(12) . .
O6 Dy2 O3 Dy1 -121.49(12) 19 .
O2 Dy2 O3 Dy1 -164.1(4) 16 .
O2 Dy2 O3 Dy1 -78.9(4) . .
O2 Dy2 O3 Dy1 -4.7(6) 19 .
O2 Dy2 O3 Dy1 121.8(6) 11 .
Dy1 Dy2 O3 Dy1 117.0(2) 16 .
O1 Dy2 O3 Dy1 170.2(4) 16 .
O1 Dy2 O3 Dy1 -53.2(3) . .
O3 Dy2 O3 Dy1 -58.51(12) 15 16
O6 Dy2 O3 Dy1 121.49(12) . 16
O6 Dy2 O3 Dy1 121.49(12) 19 16
O2 Dy2 O3 Dy1 78.9(4) 16 16
O2 Dy2 O3 Dy1 164.1(4) . 16
O2 Dy2 O3 Dy1 -121.8(6) 19 16
O2 Dy2 O3 Dy1 4.7(6) 11 16
Dy1 Dy2 O3 Dy1 -117.0(2) . 16
O1 Dy2 O3 Dy1 53.2(3) 16 16
O1 Dy2 O3 Dy1 -170.2(4) . 16
O3 Dy2 O3 Dy1 78.0(4) 15 2
O6 Dy2 O3 Dy1 -102.0(4) . 2
O6 Dy2 O3 Dy1 -102.0(4) 19 2
O2 Dy2 O3 Dy1 -144.6(6) 16 2
O2 Dy2 O3 Dy1 -59.3(6) . 2
O2 Dy2 O3 Dy1 14.8(8) 19 2
O2 Dy2 O3 Dy1 141.3(6) 11 2
Dy1 Dy2 O3 Dy1 136.6(5) 16 2
Dy1 Dy2 O3 Dy1 19.5(3) . 2
O1 Dy2 O3 Dy1 -170.3(6) 16 2
O1 Dy2 O3 Dy1 -33.7(5) . 2
O5 Dy1 O3 Dy2 144.4(8) . .
Dy1 Dy1 O3 Dy2 160.5(3) 2 .
Dy1 Dy1 O3 Dy2 -90.1(2) 6 .
O1 Dy1 O3 Dy2 10.9(5) 19 .
O1 Dy1 O3 Dy2 72.5(4) . .
O4 Dy1 O3 Dy2 -138.1(2) . .
O3 Dy1 O3 Dy2 -53.8(3) 15 .
O5 Dy1 O3 Dy2 -151.5(8) 6 .
O5 Dy1 O3 Dy2 152.7(3) 2 .
Dy1 Dy1 O3 Dy2 -62.64(10) 16 .
O5 Dy1 O3 Dy2 6.4(11) . 2
Dy1 Dy1 O3 Dy2 22.5(3) 2 2
Dy1 Dy1 O3 Dy2 131.9(3) 6 2
O1 Dy1 O3 Dy2 -127.1(5) 19 2
O1 Dy1 O3 Dy2 -65.5(5) . 2
O4 Dy1 O3 Dy2 83.9(4) . 2
O3 Dy1 O3 Dy2 168.2(3) 15 2
Dy2 Dy1 O3 Dy2 -138.0(6) . 2
O5 Dy1 O3 Dy2 70.5(10) 6 2
O5 Dy1 O3 Dy2 14.8(6) 2 2
Dy1 Dy1 O3 Dy2 159.4(6) 16 2
O5 Dy1 O3 Dy1 -94.5(9) . 17
Dy1 Dy1 O3 Dy1 -78.37(11) 2 17
Dy1 Dy1 O3 Dy1 30.98(7) 6 17
O1 Dy1 O3 Dy1 132.0(4) 19 17
O1 Dy1 O3 Dy1 -166.4(4) . 17
O4 Dy1 O3 Dy1 -16.99(17) . 17
O3 Dy1 O3 Dy1 67.32(14) 15 17
Dy2 Dy1 O3 Dy1 121.13(15) . 17
O5 Dy1 O3 Dy1 -30.3(8) 6 17
O5 Dy1 O3 Dy1 -86.1(3) 2 17
Dy1 Dy1 O3 Dy1 58.5(2) 16 17
O5 Dy1 O3 Dy1 -153.0(8) . 16
Dy1 Dy1 O3 Dy1 -136.9(3) 2 16
Dy1 Dy1 O3 Dy1 -27.5(3) 6 16
O1 Dy1 O3 Dy1 73.5(5) 19 16
O1 Dy1 O3 Dy1 135.1(4) . 16
O4 Dy1 O3 Dy1 -75.5(3) . 16
O3 Dy1 O3 Dy1 8.8(4) 15 16
Dy2 Dy1 O3 Dy1 62.64(10) . 16
O5 Dy1 O3 Dy1 -88.8(8) 6 16
O5 Dy1 O3 Dy1 -144.6(4) 2 16
O5 Dy1 O3 Dy1 -16.1(9) . 2
Dy1 Dy1 O3 Dy1 109.35(4) 6 2
O1 Dy1 O3 Dy1 -149.6(4) 19 2
O1 Dy1 O3 Dy1 -88.0(4) . 2
O4 Dy1 O3 Dy1 61.4(2) . 2
O3 Dy1 O3 Dy1 145.69(3) 15 2
Dy2 Dy1 O3 Dy1 -160.5(3) . 2
O5 Dy1 O3 Dy1 48.0(8) 6 2
O5 Dy1 O3 Dy1 -7.8(4) 2 2
Dy1 Dy1 O3 Dy1 136.9(3) 16 2
O5 Dy1 O4 Dy1 66.0(4) . 3
Dy1 Dy1 O4 Dy1 -15.5(2) 2 3
Dy1 Dy1 O4 Dy1 147.6(6) 6 3
O1 Dy1 O4 Dy1 152.0(6) 19 3
O1 Dy1 O4 Dy1 -19.9(10) . 3
O3 Dy1 O4 Dy1 -77.9(4) . 3
O3 Dy1 O4 Dy1 -150.1(4) 15 3
Dy2 Dy1 O4 Dy1 -114.0(4) . 3
O5 Dy1 O4 Dy1 96.3(6) 6 3
O5 Dy1 O4 Dy1 35.8(5) 2 3
Dy1 Dy1 O4 Dy1 -114.0(4) 16 3
O5 Dy1 O4 Dy1 -81.57(16) . 6
Dy1 Dy1 O4 Dy1 -163.1(3) 2 6
O1 Dy1 O4 Dy1 4.4(8) 19 6
O1 Dy1 O4 Dy1 -167.5(6) . 6
O3 Dy1 O4 Dy1 134.51(19) . 6
O3 Dy1 O4 Dy1 62.34(15) 15 6
Dy2 Dy1 O4 Dy1 98.43(16) . 6
O5 Dy1 O4 Dy1 -51.3(4) 6 6
O5 Dy1 O4 Dy1 -111.8(4) 2 6
Dy1 Dy1 O4 Dy1 98.43(16) 16 6
O5 Dy1 O4 Dy1 81.57(16) . 2
Dy1 Dy1 O4 Dy1 163.1(3) 6 2
O1 Dy1 O4 Dy1 167.5(6) 19 2
O1 Dy1 O4 Dy1 -4.4(8) . 2
O3 Dy1 O4 Dy1 -62.34(15) . 2
O3 Dy1 O4 Dy1 -134.51(19) 15 2
Dy2 Dy1 O4 Dy1 -98.43(16) . 2
O5 Dy1 O4 Dy1 111.8(4) 6 2
O5 Dy1 O4 Dy1 51.3(4) 2 2
Dy1 Dy1 O4 Dy1 -98.43(16) 16 2
O5 Dy1 O4 Dy1 -66.0(4) . 5
Dy1 Dy1 O4 Dy1 -147.6(6) 2 5
Dy1 Dy1 O4 Dy1 15.5(2) 6 5
O1 Dy1 O4 Dy1 19.9(10) 19 5
O1 Dy1 O4 Dy1 -152.0(6) . 5
O3 Dy1 O4 Dy1 150.1(4) . 5
O3 Dy1 O4 Dy1 77.9(4) 15 5
Dy2 Dy1 O4 Dy1 114.0(4) . 5
O5 Dy1 O4 Dy1 -35.8(5) 6 5
O5 Dy1 O4 Dy1 -96.3(6) 2 5
Dy1 Dy1 O4 Dy1 114.0(4) 16 5
O5 Dy1 O4 Dy1 0.0 . 4
Dy1 Dy1 O4 Dy1 -81.57(16) 2 4
Dy1 Dy1 O4 Dy1 81.57(16) 6 4
O1 Dy1 O4 Dy1 86.0(7) 19 4
O1 Dy1 O4 Dy1 -86.0(7) . 4
O3 Dy1 O4 Dy1 -143.91(7) . 4
O3 Dy1 O4 Dy1 143.91(7) 15 4
Dy2 Dy1 O4 Dy1 180.0 . 4
O5 Dy1 O4 Dy1 30.2(4) 6 4
O5 Dy1 O4 Dy1 -30.2(4) 2 4
Dy1 Dy1 O4 Dy1 180.0 16 4
Dy1 Dy1 O5 O5 0.0 2 2
Dy1 Dy1 O5 O5 -121.95(12) 6 2
O1 Dy1 O5 O5 155.0(4) 19 2
O1 Dy1 O5 O5 83.0(4) . 2
O4 Dy1 O5 O5 -60.98(6) . 2
O3 Dy1 O5 O5 14.3(8) . 2
O3 Dy1 O5 O5 -136.3(7) 15 2
Dy2 Dy1 O5 O5 119.02(6) . 2
O5 Dy1 O5 O5 -121.95(12) 6 2
Dy1 Dy1 O5 O5 -60.97(7) 16 2
Dy1 Dy1 O5 O5 121.95(12) 2 6
Dy1 Dy1 O5 O5 0.000(1) 6 6
O1 Dy1 O5 O5 -83.0(4) 19 6
O1 Dy1 O5 O5 -155.0(4) . 6
O4 Dy1 O5 O5 60.98(6) . 6
O3 Dy1 O5 O5 136.3(7) . 6
O3 Dy1 O5 O5 -14.3(8) 15 6
Dy2 Dy1 O5 O5 -119.02(6) . 6
O5 Dy1 O5 O5 121.95(12) 2 6
Dy1 Dy1 O5 O5 60.98(5) 16 6
Dy1 Dy1 O5 Dy1 -121.95(12) 6 2
O1 Dy1 O5 Dy1 155.0(4) 19 2
O1 Dy1 O5 Dy1 83.0(4) . 2
O4 Dy1 O5 Dy1 -60.98(6) . 2
O3 Dy1 O5 Dy1 14.3(8) . 2
O3 Dy1 O5 Dy1 -136.3(7) 15 2
Dy2 Dy1 O5 Dy1 119.02(6) . 2
O5 Dy1 O5 Dy1 -121.95(12) 6 2
O5 Dy1 O5 Dy1 0.0 2 2
Dy1 Dy1 O5 Dy1 -60.97(7) 16 2
Dy1 Dy1 O5 Dy1 121.95(12) 2 6
O1 Dy1 O5 Dy1 -83.0(4) 19 6
O1 Dy1 O5 Dy1 -155.0(4) . 6
O4 Dy1 O5 Dy1 60.98(6) . 6
O3 Dy1 O5 Dy1 136.3(7) . 6
O3 Dy1 O5 Dy1 -14.3(8) 15 6
Dy2 Dy1 O5 Dy1 -119.02(6) . 6
O5 Dy1 O5 Dy1 0.000(1) 6 6
O5 Dy1 O5 Dy1 121.95(12) 2 6
Dy1 Dy1 O5 Dy1 60.98(6) 16 6
O3 Dy2 O6 O6 180.0 . 19
O3 Dy2 O6 O6 0.0 15 19
O2 Dy2 O6 O6 -133.1(6) 16 19
O2 Dy2 O6 O6 133.1(6) . 19
O2 Dy2 O6 O6 42.3(4) 19 19
O2 Dy2 O6 O6 -42.3(4) 11 19
Dy1 Dy2 O6 O6 -99.8(8) 16 19
Dy1 Dy2 O6 O6 99.8(8) . 19
O1 Dy2 O6 O6 -118.3(3) 16 19
O1 Dy2 O6 O6 118.3(3) . 19
O2 O1 C1 O1 137.1(15) . 24
Dy1 O1 C1 O1 41(2) . 24
Dy2 O1 C1 O1 108.1(11) . 24
O2 O1 C1 O2 88(3) . 24
O1 O1 C1 O2 -48.9(15) 24 24
Dy1 O1 C1 O2 -8(3) . 24
Dy2 O1 C1 O2 59(2) . 24
O1 O1 C1 O2 -137.1(15) 24 .
Dy1 O1 C1 O2 -95.9(17) . .
Dy2 O1 C1 O2 -29.0(10) . .
O2 O1 C1 C2 -110.8(13) . .
O1 O1 C1 C2 112.1(17) 24 .
Dy1 O1 C1 C2 153.3(12) . .
Dy2 O1 C1 C2 -139.8(9) . .
O1 O2 C1 O1 -59(2) . 24
Dy2 O2 C1 O1 4(4) . 24
Dy2 O2 C1 O1 63(2) . .
O1 O2 C1 O2 -124.8(18) . 24
Dy2 O2 C1 O2 -62(3) . 24
O1 O2 C1 C2 100.5(17) . .
Dy2 O2 C1 C2 163.7(14) . .
O1 C1 C2 C7 116.8(19) 24 .
O1 C1 C2 C7 21(2) . .
O2 C1 C2 C7 -176(2) 24 .
O2 C1 C2 C7 -46(3) . .
O1 C1 C2 C7 -21(2) 24 24
O1 C1 C2 C7 -116.8(19) . 24
O2 C1 C2 C7 46(3) 24 24
O2 C1 C2 C7 176(2) . 24
O1 C1 C2 C3 158(2) 24 24
O1 C1 C2 C3 62(2) . 24
O2 C1 C2 C3 -135(2) 24 24
O2 C1 C2 C3 -5(3) . 24
O1 C1 C2 C3 -62(2) 24 .
O1 C1 C2 C3 -158(2) . .
O2 C1 C2 C3 5(3) 24 .
O2 C1 C2 C3 135(2) . .
C7 C2 C3 C7 -78(4) . 24
C3 C2 C3 C7 -117(3) 24 24
C1 C2 C3 C7 101(3) . 24
C7 C2 C3 C4 1(5) . .
C7 C2 C3 C4 79(3) 24 .
C3 C2 C3 C4 -38(4) 24 .
C1 C2 C3 C4 -180(2) . .
C7 C2 C3 C6 -28(4) . 24
C7 C2 C3 C6 50(3) 24 24
C3 C2 C3 C6 -67(3) 24 24
C1 C2 C3 C6 151.3(18) . 24
C7 C3 C4 C6 1(5) 24 24
C2 C3 C4 C6 -65(4) . 24
C7 C3 C4 C5 65(4) 24 .
C2 C3 C4 C5 -1(4) . .
C6 C3 C4 C5 64(4) 24 .
C2 C3 C4 C7 -66(3) . 24
C6 C3 C4 C7 -1(5) 24 24
C7 C2 C7 C3 -120(3) 24 24
C3 C2 C7 C3 -82(4) . 24
C1 C2 C7 C3 99(3) . 24
C7 C2 C7 C6 -40(4) 24 .
C3 C2 C7 C6 80(3) 24 .
C3 C2 C7 C6 -2(4) . .
C1 C2 C7 C6 179(2) . .
C7 C2 C7 C4 -70(3) 24 24
C3 C2 C7 C4 50(3) 24 24
C3 C2 C7 C4 -32(4) . 24
C1 C2 C7 C4 148.7(18) . 24
C4 C6 C7 C3 -1(5) 24 24
C5 C6 C7 C3 74(4) . 24
C4 C6 C7 C2 -73(4) 24 .
C5 C6 C7 C2 2(4) . .
C3 C6 C7 C2 -73(3) 24 .
C5 C6 C7 C4 75(4) . 24
C3 C6 C7 C4 1(5) 24 24
C4 C6 C5 C6 118(3) 24 24
C7 C6 C5 C6 34(5) . 24
C3 C6 C5 C6 67(4) 24 24
C4 C6 C5 C4 83(4) 24 .
C7 C6 C5 C4 -1(5) . .
C3 C6 C5 C4 32(4) 24 .
C7 C6 C5 C4 -84(4) . 24
C3 C6 C5 C4 -51(3) 24 24
C4 C6 C5 C8 -96(3) 24 .
C7 C6 C5 C8 180(2) . .
C3 C6 C5 C8 -147(2) 24 .
C3 C4 C5 C6 -75(4) . 24
C7 C4 C5 C6 -46(3) 24 24
C6 C4 C5 C6 76(4) 24 .
C3 C4 C5 C6 1(5) . .
C7 C4 C5 C6 30(4) 24 .
C6 C4 C5 C4 114(3) 24 24
C3 C4 C5 C4 38(4) . 24
C7 C4 C5 C4 67(3) 24 24
C6 C4 C5 C8 -105(3) 24 .
C3 C4 C5 C8 180(2) . .
C7 C4 C5 C8 -151.1(17) 24 .
C6 C5 C8 C11 -110(2) 24 .
C6 C5 C8 C11 110(2) . .
C4 C5 C8 C11 -69.1(19) . .
C4 C5 C8 C11 69.1(19) 24 .
C6 C5 C8 C9 70(2) 24 .
C6 C5 C8 C9 -70(2) . .
C4 C5 C8 C9 110.9(19) . .
C4 C5 C8 C9 -110.9(19) 24 .
C9 N1 C9 C10 0.000(7) 16_556 .
C9 N1 C9 C8 180.000(7) 16_556 .
C11 C8 C9 N1 0.000(9) . .
C5 C8 C9 N1 180.000(6) . .
C11 C8 C9 C10 180.000(7) . .
C5 C8 C9 C10 0.000(8) . .
N1 C9 C10 C10 0.000(7) . 16_556
C8 C9 C10 C10 180.000(7) . 16_556
C11 N2 C11 C8 180.000(7) 4_565 .
C11 N2 C11 C12 0.000(6) 4_565 .
C9 C8 C11 N2 0.000(9) . .
C5 C8 C11 N2 180.000(6) . .
C9 C8 C11 C12 180.000(7) . .
C5 C8 C11 C12 0.000(8) . .
N2 C11 C12 C12 0.000(8) . 4_565
C8 C11 C12 C12 180.000(7) . 4_565

loop_
_platon_squeeze_void_nr
_platon_squeeze_void_average_x
_platon_squeeze_void_average_y
_platon_squeeze_void_average_z
_platon_squeeze_void_volume
_platon_squeeze_void_count_electrons
1 -0.004 0.457 -0.028 4853.3 845.9
